data_8103020
loop_
_publ_author_name
'Qiong-Hua Jin'
'Li-Min Chen'
'Jia-Cui Dong'
'Hong-Wei Gao'
'Liang Yang'
'Pei-Zhou Li'

_publ_section_title
;
 Crystal structure of
 bis[m-bis(diphenylphosphino)methane]-(m-chloro)-quinolinechlorodicopper(I)
 - quinoline - water (1:2:1), [Cu2(CH2(P(C6H5)2)2)2(C9H7N)Cl2] &#x00B7;
 (C9H7N)2 &#x00B7; H2O
;
_journal_issue 2
_journal_name_full 'Zeitschrift f\"ur Kristallographie - New Crystal Structures'
_journal_page_first 135
_journal_volume 223
_journal_year 2008
_chemical_formula_sum 'C77 H67 Cl2 Cu2 N3 O P4'
_chemical_formula_weight 1372.20
_chemical_name_systematic
; 
 bis[\m-bis(diphenylphosphino)methane]-
(\m-chloro)-quinolinechlorodicopper(I)}-bis(quinoline)hydrate,
[Cu~2~(Ph~2~PCH~2~PPh~2~)~2~(C~9~H~7~N)Cl~2~].(C~9~H~7~N)~2~.H~2~O 
;
_space_group_IT_number 2
_symmetry_cell_setting triclinic
_symmetry_space_group_name_Hall '-P 1'
_symmetry_space_group_name_H-M 'P -1'
_atom_sites_solution_hydrogens geom
_atom_sites_solution_primary direct
_atom_sites_solution_secondary difmap
_audit_creation_method SHELXL-97
_cell_angle_alpha 76.3090(10)
_cell_angle_beta 81.5920(10)
_cell_angle_gamma 76.1880(10)
_cell_formula_units_Z 2
_cell_length_a 9.96270(10)
_cell_length_b 14.6883(2)
_cell_length_c 24.5660(4)
_cell_measurement_temperature 293(2)
_cell_volume 3376.36(8)
_computing_cell_refinement 'Bruker SMART'
_computing_data_collection 'Bruker SMART'
_computing_data_reduction 'Bruker SAINT'
_computing_molecular_graphics 'Bruker SHELXTL'
_computing_publication_material 'Bruker SHELXTL'
_computing_structure_refinement 'SHELXL-97 (Sheldrick, 1997)'
_computing_structure_solution 'SHELXS-97 (Sheldrick, 1990)'
_diffrn_ambient_temperature 293(2)
_diffrn_measured_fraction_theta_full 0.995
_diffrn_measured_fraction_theta_max 0.995
_diffrn_measurement_device_type 'CCD area detector'
_diffrn_measurement_method 'phi and omega scans'
_diffrn_radiation_monochromator graphite
_diffrn_radiation_source 'fine-focus sealed tube'
_diffrn_radiation_type MoK\a
_diffrn_radiation_wavelength 0.71073
_diffrn_reflns_av_R_equivalents 0.0750
_diffrn_reflns_av_sigmaI/netI 0.0771
_diffrn_reflns_limit_h_max 13
_diffrn_reflns_limit_h_min -13
_diffrn_reflns_limit_k_max 19
_diffrn_reflns_limit_k_min -19
_diffrn_reflns_limit_l_max 32
_diffrn_reflns_limit_l_min -32
_diffrn_reflns_number 65963
_diffrn_reflns_theta_full 28.31
_diffrn_reflns_theta_max 28.31
_diffrn_reflns_theta_min 0.86
_exptl_absorpt_coefficient_mu 0.851
_exptl_absorpt_correction_T_max 0.8482
_exptl_absorpt_correction_T_min 0.8217
_exptl_absorpt_correction_type multi-scan
_exptl_absorpt_process_details DABABS
_exptl_crystal_colour yellow
_exptl_crystal_density_diffrn 1.350
_exptl_crystal_density_meas ?
_exptl_crystal_density_method 'not measured'
_exptl_crystal_description block
_exptl_crystal_F_000 1420
_exptl_crystal_size_max 0.24
_exptl_crystal_size_mid 0.22
_exptl_crystal_size_min 0.20
_refine_diff_density_max 0.767
_refine_diff_density_min -0.683
_refine_diff_density_rms 0.076
_refine_ls_extinction_method none
_refine_ls_goodness_of_fit_ref 1.059
_refine_ls_hydrogen_treatment mixed
_refine_ls_matrix_type full
_refine_ls_number_parameters 881
_refine_ls_number_reflns 16728
_refine_ls_number_restraints 23
_refine_ls_restrained_S_all 1.072
_refine_ls_R_factor_all 0.1184
_refine_ls_R_factor_gt 0.0607
_refine_ls_shift/su_max 0.000
_refine_ls_shift/su_mean 0.000
_refine_ls_structure_factor_coef Fsqd
_refine_ls_weighting_details 'calc w=1/[\s^2^(Fo^2^)+(0.0759P)^2^+0.8550P] where P=(Fo^2^+2Fc^2^)/3'
_refine_ls_weighting_scheme calc
_refine_ls_wR_factor_gt 0.1494
_refine_ls_wR_factor_ref 0.1779
_reflns_number_gt 9369
_reflns_number_total 16728
_reflns_threshold_expression >2sigma(I)
_cod_data_source_file 649331.cff
_cod_data_source_block 1_0m
_cod_depositor_comments
;
The following automatic conversions were performed:
'_exptl_absorpt_correction_type' value 'MULTI-SCAN' changed to
'multi-scan' according to
'/home/saulius/struct/CIF-dictionaries/cif_core.dic' dictionary named
'cif_core.dic' version 2.4.1 from 2010-06-29.

Automatic conversion script
Id: cif_fix_enum 1555 2011-01-17 13:19:09Z saulius 

The following automatic conversions were performed:

'_exptl_crystal_density_meas' value 'not measured' was changed to '?'
- the value is perceived as not measured.

Automatic conversion script
Id: cif_fix_values 3008 2015-01-20 13:52:24Z robertas 
;
_cod_original_sg_symbol_H-M P-1
_cod_database_code 8103020

loop_
_symmetry_equiv_pos_as_xyz
'x, y, z'
'-x, -y, -z'

loop_
_atom_site_label
_atom_site_type_symbol
_atom_site_fract_x
_atom_site_fract_y
_atom_site_fract_z
_atom_site_U_iso_or_equiv
_atom_site_adp_type
_atom_site_occupancy
_atom_site_symmetry_multiplicity
_atom_site_calc_flag
_atom_site_refinement_flags
_atom_site_disorder_assembly
_atom_site_disorder_group
C74' C 0.457(2) 0.810(3) 0.0806(8) 0.071(8) Uani 0.479(11) 1 d PG A 2
C73' C 0.375(3) 0.8559(10) 0.1213(16) 0.096(10) Uani 0.479(11) 1 d PGU A 2
H73' H 0.3604 0.9221 0.1167 0.116 Uiso 0.479(11) 1 calc PR A 2
C72' C 0.315(2) 0.802(3) 0.1689(9) 0.14(2) Uani 0.479(11) 1 d PG A 2
H72' H 0.2595 0.8327 0.1961 0.169 Uiso 0.479(11) 1 calc PR A 2
C71' C 0.336(3) 0.703(3) 0.1757(12) 0.104(13) Uani 0.479(11) 1 d PGD A 2
H71' H 0.2958 0.6676 0.2075 0.124 Uiso 0.479(11) 1 calc PR A 2
C70' C 0.418(4) 0.6580(9) 0.135(2) 0.19(3) Uani 0.479(11) 1 d PGD A 2
H70' H 0.4330 0.5918 0.1395 0.223 Uiso 0.479(11) 1 calc PR A 2
C69' C 0.479(3) 0.712(3) 0.0874(13) 0.10(2) Uani 0.479(11) 1 d PGD A 2
C75' C 0.5058(10) 0.8710(13) 0.0358(5) 0.173(12) Uani 0.479(11) 1 d P A 2
H75' H 0.4843 0.9369 0.0335 0.207 Uiso 0.479(11) 1 calc PR A 2
C76' C 0.5895(10) 0.8307(13) -0.0066(5) 0.178(12) Uani 0.479(11) 1 d PRU A 2
H76' H 0.6266 0.8698 -0.0378 0.213 Uiso 0.479(11) 1 d PR A 2
C77' C 0.6177(10) 0.7321(13) -0.0024(5) 0.157(16) Uani 0.479(11) 1 d PR A 2
H77' H 0.6736 0.7052 -0.0307 0.189 Uiso 0.479(11) 1 d PR A 2
N3' N 0.5622(10) 0.6737(13) 0.0443(5) 0.272(10) Uani 0.479(11) 1 d PRU A 2
Cu1 Cu 0.89072(5) 0.26650(3) 0.31169(2) 0.04326(14) Uani 1 1 d . B 1
Cu2 Cu 1.07066(5) 0.15328(3) 0.20572(2) 0.04094(14) Uani 1 1 d . B 1
C1 C 0.9128(5) 0.2573(3) 0.08383(17) 0.0475(10) Uani 1 1 d . B 1
C2 C 0.7782(5) 0.2640(4) 0.0713(2) 0.0687(14) Uani 1 1 d . B 1
H2 H 0.7025 0.2837 0.0960 0.082 Uiso 1 1 calc R B 1
C3 C 0.7574(7) 0.2408(4) 0.0212(2) 0.0829(17) Uani 1 1 d . B 1
H3 H 0.6681 0.2428 0.0134 0.099 Uiso 1 1 calc R B 1
C4 C 0.8714(8) 0.2147(4) -0.0167(2) 0.0823(18) Uani 1 1 d . B 1
H4 H 0.8574 0.2022 -0.0506 0.099 Uiso 1 1 calc R B 1
C5 C 1.0042(7) 0.2076(4) -0.0041(2) 0.0739(15) Uani 1 1 d . B 1
H5 H 1.0796 0.1888 -0.0291 0.089 Uiso 1 1 calc R B 1
C6 C 1.0268(5) 0.2283(3) 0.04630(18) 0.0583(12) Uani 1 1 d . B 1
H6 H 1.1167 0.2229 0.0548 0.070 Uiso 1 1 calc R B 1
C7 C 1.0462(4) 0.3799(3) 0.11979(16) 0.0424(9) Uani 1 1 d . B 1
C8 C 1.1796(5) 0.3657(3) 0.1351(2) 0.0560(11) Uani 1 1 d . B 1
H8 H 1.2176 0.3094 0.1593 0.067 Uiso 1 1 calc R B 1
C9 C 1.2577(6) 0.4379(4) 0.1134(2) 0.0700(14) Uani 1 1 d . B 1
H9 H 1.3474 0.4292 0.1231 0.084 Uiso 1 1 calc R B 1
C10 C 1.1978(7) 0.5225(4) 0.0772(2) 0.0775(16) Uani 1 1 d . B 1
H10 H 1.2475 0.5707 0.0636 0.093 Uiso 1 1 calc R B 1
C11 C 1.0652(7) 0.5352(4) 0.0616(2) 0.0746(15) Uani 1 1 d . B 1
H11 H 1.0277 0.5910 0.0369 0.090 Uiso 1 1 calc R B 1
C12 C 0.9859(6) 0.4631(3) 0.08306(19) 0.0612(12) Uani 1 1 d . B 1
H12 H 0.8968 0.4712 0.0729 0.073 Uiso 1 1 calc R B 1
C13 C 0.7798(4) 0.3413(3) 0.17612(16) 0.0433(9) Uani 1 1 d . B 1
H13A H 0.7176 0.2973 0.1822 0.052 Uiso 1 1 calc R B 1
H13B H 0.7435 0.3972 0.1481 0.052 Uiso 1 1 calc R B 1
C14 C 0.5953(4) 0.4184(3) 0.26275(16) 0.0405(9) Uani 1 1 d . B 1
C15 C 0.4901(4) 0.3939(3) 0.2417(2) 0.0556(11) Uani 1 1 d . B 1
H15 H 0.5126 0.3569 0.2145 0.067 Uiso 1 1 calc R B 1
C16 C 0.3510(5) 0.4240(4) 0.2608(2) 0.0673(14) Uani 1 1 d . B 1
H16 H 0.2822 0.4071 0.2459 0.081 Uiso 1 1 calc R B 1
C17 C 0.3141(5) 0.4788(4) 0.3016(2) 0.0685(14) Uani 1 1 d . B 1
H17 H 0.2215 0.4992 0.3141 0.082 Uiso 1 1 calc R B 1
C18 C 0.4217(5) 0.5027(4) 0.3237(2) 0.0762(15) Uani 1 1 d . B 1
H18 H 0.3995 0.5393 0.3511 0.091 Uiso 1 1 calc R B 1
C19 C 0.5596(5) 0.4722(3) 0.3049(2) 0.0617(13) Uani 1 1 d . B 1
H19 H 0.6291 0.4874 0.3204 0.074 Uiso 1 1 calc R B 1
C20 C 0.8349(4) 0.4944(3) 0.21891(16) 0.0403(9) Uani 1 1 d . B 1
C21 C 0.7507(5) 0.5724(3) 0.18615(19) 0.0541(11) Uani 1 1 d . B 1
H21 H 0.6655 0.5671 0.1775 0.065 Uiso 1 1 calc R B 1
C22 C 0.7969(6) 0.6589(3) 0.1665(2) 0.0646(13) Uani 1 1 d . B 1
H22 H 0.7419 0.7111 0.1447 0.077 Uiso 1 1 calc R B 1
C23 C 0.9227(6) 0.6664(4) 0.1795(2) 0.0667(13) Uani 1 1 d . B 1
H23 H 0.9526 0.7238 0.1665 0.080 Uiso 1 1 calc R B 1
C24 C 1.0061(5) 0.5882(4) 0.2120(2) 0.0668(13) Uani 1 1 d . B 1
H24 H 1.0915 0.5937 0.2204 0.080 Uiso 1 1 calc R B 1
C25 C 0.9616(4) 0.5014(3) 0.23208(19) 0.0518(11) Uani 1 1 d . B 1
H25 H 1.0167 0.4494 0.2539 0.062 Uiso 1 1 calc R B 1
C26 C 0.6436(4) 0.1347(3) 0.38185(16) 0.0381(8) Uani 1 1 d . B 1
C27 C 0.6304(5) 0.1088(3) 0.44039(18) 0.0587(12) Uani 1 1 d . B 1
H27 H 0.7090 0.0845 0.4599 0.070 Uiso 1 1 calc R B 1
C28 C 0.4971(6) 0.1196(4) 0.4700(2) 0.0747(15) Uani 1 1 d . B 1
H28 H 0.4883 0.1031 0.5091 0.090 Uiso 1 1 calc R B 1
C29 C 0.3803(6) 0.1543(4) 0.4418(3) 0.0778(16) Uani 1 1 d . B 1
H29 H 0.2927 0.1593 0.4615 0.093 Uiso 1 1 calc R B 1
C30 C 0.3939(5) 0.1820(4) 0.3830(2) 0.0803(17) Uani 1 1 d . B 1
H30 H 0.3150 0.2068 0.3636 0.096 Uiso 1 1 calc R B 1
C31 C 0.5247(4) 0.1726(3) 0.3534(2) 0.0591(12) Uani 1 1 d . B 1
H31 H 0.5331 0.1918 0.3144 0.071 Uiso 1 1 calc R B 1
C32 C 0.9241(4) 0.0298(3) 0.38765(16) 0.0394(9) Uani 1 1 d . B 1
C33 C 1.0452(4) 0.0470(3) 0.40148(17) 0.0511(11) Uani 1 1 d . B 1
H33 H 1.0683 0.1065 0.3878 0.061 Uiso 1 1 calc R B 1
C34 C 1.1331(5) -0.0267(4) 0.4365(2) 0.0629(13) Uani 1 1 d . B 1
H34 H 1.2144 -0.0161 0.4458 0.075 Uiso 1 1 calc R B 1
C35 C 1.0966(5) -0.1155(4) 0.4569(2) 0.0656(13) Uani 1 1 d . B 1
H35 H 1.1541 -0.1642 0.4798 0.079 Uiso 1 1 calc R B 1
C36 C 0.9742(5) -0.1321(3) 0.44318(19) 0.0604(12) Uani 1 1 d . B 1
H36 H 0.9504 -0.1913 0.4571 0.072 Uiso 1 1 calc R B 1
C37 C 0.8879(5) -0.0592(3) 0.40845(17) 0.0486(10) Uani 1 1 d . B 1
H37 H 0.8066 -0.0699 0.3992 0.058 Uiso 1 1 calc R B 1
C38 C 0.7859(4) 0.0719(3) 0.28527(15) 0.0378(8) Uani 1 1 d . B 1
H38A H 0.7149 0.1161 0.2632 0.045 Uiso 1 1 calc R B 1
H38B H 0.7513 0.0142 0.3022 0.045 Uiso 1 1 calc R B 1
C39 C 0.8743(4) 0.0177(3) 0.17867(16) 0.0424(9) Uani 1 1 d . B 1
C40 C 0.7346(5) 0.0199(4) 0.1762(2) 0.0633(13) Uani 1 1 d . B 1
H40 H 0.6705 0.0332 0.2063 0.076 Uiso 1 1 calc R B 1
C41 C 0.6893(6) 0.0023(4) 0.1291(2) 0.0816(17) Uani 1 1 d . B 1
H41 H 0.5960 0.0035 0.1279 0.098 Uiso 1 1 calc R B 1
C42 C 0.7864(6) -0.0170(4) 0.0841(2) 0.0791(16) Uani 1 1 d . B 1
H42 H 0.7572 -0.0291 0.0528 0.095 Uiso 1 1 calc R B 1
C43 C 0.9246(6) -0.0187(4) 0.0853(2) 0.0671(13) Uani 1 1 d . B 1
H43 H 0.9880 -0.0318 0.0550 0.081 Uiso 1 1 calc R B 1
C44 C 0.9696(5) -0.0004(3) 0.13267(18) 0.0543(11) Uani 1 1 d . B 1
H44 H 1.0627 -0.0003 0.1333 0.065 Uiso 1 1 calc R B 1
C45 C 1.0232(4) -0.0804(3) 0.27273(16) 0.0414(9) Uani 1 1 d . B 1
C46 C 0.9595(5) -0.1574(3) 0.2771(2) 0.0575(12) Uani 1 1 d . B 1
H46 H 0.8770 -0.1480 0.2610 0.069 Uiso 1 1 calc R B 1
C47 C 1.0212(6) -0.2487(3) 0.3059(2) 0.0675(13) Uani 1 1 d . B 1
H47 H 0.9804 -0.3005 0.3085 0.081 Uiso 1 1 calc R B 1
C48 C 1.1438(6) -0.2621(4) 0.3305(2) 0.0671(14) Uani 1 1 d . B 1
H48 H 1.1832 -0.3226 0.3503 0.081 Uiso 1 1 calc R B 1
C49 C 1.2074(5) -0.1862(3) 0.3261(2) 0.0633(13) Uani 1 1 d . B 1
H49 H 1.2899 -0.1959 0.3422 0.076 Uiso 1 1 calc R B 1
C50 C 1.1465(4) -0.0943(3) 0.29695(18) 0.0512(11) Uani 1 1 d . B 1
H50 H 1.1885 -0.0430 0.2939 0.061 Uiso 1 1 calc R B 1
C51 C 1.0479(5) 0.3413(3) 0.3815(2) 0.0609(12) Uani 1 1 d . B 1
H51 H 1.1133 0.3296 0.3515 0.073 Uiso 1 1 calc R B 1
C52 C 1.0899(6) 0.3729(4) 0.4256(2) 0.0734(15) Uani 1 1 d . B 1
H52 H 1.1798 0.3820 0.4239 0.088 Uiso 1 1 calc R B 1
C53 C 0.9974(7) 0.3894(4) 0.4699(2) 0.0759(16) Uani 1 1 d . B 1
H53 H 1.0239 0.4089 0.4994 0.091 Uiso 1 1 calc R B 1
C54 C 0.8605(6) 0.3771(3) 0.47165(18) 0.0578(12) Uani 1 1 d . B 1
C55 C 0.7561(8) 0.3955(4) 0.5160(2) 0.0866(18) Uani 1 1 d . B 1
H55 H 0.7766 0.4168 0.5460 0.104 Uiso 1 1 calc R B 1
C56 C 0.6255(8) 0.3820(4) 0.5148(3) 0.095(2) Uani 1 1 d . B 1
H56 H 0.5585 0.3939 0.5443 0.114 Uiso 1 1 calc R B 1
C57 C 0.5894(7) 0.3501(4) 0.4696(3) 0.0890(18) Uani 1 1 d . B 1
H57 H 0.5004 0.3404 0.4698 0.107 Uiso 1 1 calc R B 1
C58 C 0.6891(6) 0.3337(4) 0.4249(2) 0.0701(14) Uani 1 1 d . B 1
H58 H 0.6657 0.3148 0.3946 0.084 Uiso 1 1 calc R B 1
C59 C 0.8247(5) 0.3455(3) 0.42525(19) 0.0533(11) Uani 1 1 d . B 1
C60 C 0.2614(8) 0.3479(6) 0.5819(4) 0.110(2) Uani 1 1 d . C 1
H60 H 0.2232 0.3858 0.5495 0.131 Uiso 1 1 calc R C 1
C61 C 0.2503(7) 0.3835(5) 0.6281(4) 0.102(2) Uani 1 1 d . C 1
H61 H 0.2032 0.4466 0.6270 0.122 Uiso 1 1 calc R C 1
C62 C 0.3044(6) 0.3323(4) 0.6767(3) 0.0831(17) Uani 1 1 d . C 1
H62 H 0.2933 0.3600 0.7079 0.100 Uiso 1 1 calc R C 1
C63 C 0.3773(5) 0.2368(4) 0.6792(2) 0.0594(12) Uani 1 1 d . C 1
C64 C 0.4347(6) 0.1821(5) 0.7297(3) 0.0854(17) Uani 1 1 d . C 1
H64 H 0.4236 0.2087 0.7613 0.102 Uiso 1 1 calc R C 1
C65 C 0.5056(7) 0.0913(6) 0.7309(4) 0.101(2) Uani 1 1 d . C 1
H65 H 0.5459 0.0553 0.7632 0.122 Uiso 1 1 calc R C 1
C66 C 0.5184(7) 0.0519(5) 0.6848(5) 0.121(3) Uani 1 1 d . C 1
H66 H 0.5668 -0.0112 0.6874 0.145 Uiso 1 1 calc R C 1
C67 C 0.4633(6) 0.1006(5) 0.6337(4) 0.092(2) Uani 1 1 d . C 1
H67 H 0.4737 0.0721 0.6029 0.111 Uiso 1 1 calc R C 1
C68 C 0.3918(5) 0.1950(4) 0.6329(2) 0.0617(12) Uani 1 1 d . C 1
Cl1 Cl 1.13247(10) 0.22089(8) 0.27820(4) 0.0465(2) Uani 1 1 d . B 1
Cl2 Cl 1.28357(11) 0.09292(8) 0.15979(5) 0.0599(3) Uani 1 1 d . B 1
N1 N 0.9224(4) 0.3277(2) 0.38046(14) 0.0476(8) Uani 1 1 d . B 1
N2 N 0.3316(7) 0.2522(6) 0.5830(2) 0.120(2) Uani 1 1 d . C 1
P1 P 0.95360(10) 0.28234(7) 0.14817(4) 0.0383(2) Uani 1 1 d . B 1
P2 P 0.78058(10) 0.37902(7) 0.24306(4) 0.0374(2) Uani 1 1 d . B 1
P3 P 0.81496(10) 0.12677(7) 0.34187(4) 0.0366(2) Uani 1 1 d . B 1
P4 P 0.94442(10) 0.04084(7) 0.23753(4) 0.0367(2) Uani 1 1 d . B 1
O1W O 0.4638(5) 0.1945(4) 0.2124(3) 0.1011(15) Uani 1 1 d D D 1
C69 C 0.465(3) 0.668(3) 0.1030(13) 0.081(8) Uani 0.521(11) 1 d P A 1
C70 C 0.381(3) 0.6727(13) 0.1498(11) 0.072(5) Uani 0.521(11) 1 d P A 1
H70 H 0.3598 0.6151 0.1701 0.086 Uiso 0.521(11) 1 calc PR A 1
C71 C 0.321(3) 0.7532(19) 0.1718(13) 0.079(6) Uani 0.521(11) 1 d P A 1
H71 H 0.2635 0.7506 0.2053 0.095 Uiso 0.521(11) 1 calc PR A 1
C72 C 0.351(3) 0.831(2) 0.1428(14) 0.084(7) Uani 0.521(11) 1 d P A 1
H72 H 0.3050 0.8855 0.1559 0.101 Uiso 0.521(11) 1 calc PR A 1
C74 C 0.496(4) 0.760(3) 0.0757(11) 0.074(9) Uani 0.521(11) 1 d P A 1
C73 C 0.441(5) 0.846(2) 0.0948(16) 0.115(12) Uani 0.521(11) 1 d P A 1
H73 H 0.4620 0.9047 0.0774 0.138 Uiso 0.521(11) 1 calc PR A 1
N3 N 0.5197(11) 0.5864(8) 0.0837(5) 0.091(4) Uani 0.521(11) 1 d P A 1
C75 C 0.598(2) 0.7516(19) 0.0269(7) 0.121(7) Uani 0.521(11) 1 d P A 1
H75 H 0.6319 0.8040 0.0055 0.145 Uiso 0.521(11) 1 calc PR A 1
C76 C 0.646(3) 0.6532(16) 0.0136(11) 0.124(8) Uani 0.521(11) 1 d P A 1
H76 H 0.7099 0.6459 -0.0174 0.148 Uiso 0.521(11) 1 calc PR A 1
C77 C 0.6054(14) 0.5841(17) 0.0405(7) 0.107(6) Uani 0.521(11) 1 d P A 1
H77 H 0.6386 0.5261 0.0291 0.128 Uiso 0.521(11) 1 calc PR A 1
H1WA H 0.384(3) 0.174(3) 0.2147(15) 0.037(11) Uiso 1 1 d D . .
H1WB H 0.514(5) 0.203(4) 0.1797(14) 0.09(2) Uiso 1 1 d D . .

loop_
_atom_site_aniso_label
_atom_site_aniso_U_11
_atom_site_aniso_U_22
_atom_site_aniso_U_33
_atom_site_aniso_U_23
_atom_site_aniso_U_13
_atom_site_aniso_U_12
C74' 0.065(4) 0.103(6) 0.128(6) -0.001(5) 0.001(4) -0.033(4)
C73' 0.092(17) 0.100(14) 0.12(2) -0.057(15) -0.036(14) -0.017(12)
C72' 0.065(4) 0.061(4) 0.227(11) -0.015(6) 0.017(6) -0.028(3)
C71' 0.068(18) 0.13(3) 0.10(2) 0.02(2) -0.020(14) -0.04(2)
C70' 0.110(6) 0.108(6) 0.111(6) 0.001(5) -0.026(5) -0.039(5)
C69' 0.07(2) 0.10(3) 0.16(5) -0.10(3) -0.06(3) 0.04(2)
C75' 0.18(2) 0.20(6) 0.130(18) 0.066(18) -0.098(17) -0.13(2)
C76' 0.147(16) 0.26(2) 0.141(17) -0.017(15) -0.061(13) -0.057(15)
C77' 0.078(13) 0.37(5) 0.059(12) -0.05(2) 0.013(10) -0.11(2)
N3' 0.112(5) 0.200(7) 0.074(4) -0.045(5) 0.009(3) -0.078(5)
Cu1 0.0385(3) 0.0432(3) 0.0472(3) -0.0049(2) -0.0103(2) -0.0078(2)
Cu2 0.0383(3) 0.0394(3) 0.0443(3) -0.0043(2) -0.0064(2) -0.0097(2)
C1 0.068(3) 0.036(2) 0.039(2) -0.0056(18) -0.016(2) -0.010(2)
C2 0.068(3) 0.078(4) 0.073(3) -0.030(3) -0.034(3) -0.009(3)
C3 0.098(4) 0.089(4) 0.072(4) -0.035(3) -0.038(3) -0.005(3)
C4 0.137(6) 0.060(3) 0.055(3) -0.015(3) -0.031(4) -0.017(3)
C5 0.114(5) 0.061(3) 0.052(3) -0.018(3) -0.011(3) -0.022(3)
C6 0.085(3) 0.046(3) 0.044(3) -0.012(2) 0.005(2) -0.015(2)
C7 0.054(2) 0.040(2) 0.036(2) -0.0087(18) -0.0040(18) -0.0147(19)
C8 0.056(3) 0.058(3) 0.058(3) -0.013(2) -0.002(2) -0.020(2)
C9 0.077(3) 0.066(3) 0.068(3) 0.002(3) -0.004(3) -0.035(3)
C10 0.098(4) 0.076(4) 0.065(4) -0.011(3) 0.000(3) -0.039(3)
C11 0.108(5) 0.053(3) 0.063(3) -0.001(3) -0.011(3) -0.026(3)
C12 0.082(3) 0.044(3) 0.052(3) 0.001(2) -0.012(2) -0.009(2)
C13 0.043(2) 0.046(2) 0.043(2) -0.0180(19) -0.0091(18) -0.0015(18)
C14 0.037(2) 0.041(2) 0.041(2) -0.0044(18) -0.0067(17) -0.0048(17)
C15 0.039(2) 0.062(3) 0.068(3) -0.019(2) -0.008(2) -0.011(2)
C16 0.039(2) 0.081(4) 0.086(4) -0.024(3) -0.005(2) -0.016(2)
C17 0.056(3) 0.068(3) 0.080(4) -0.018(3) -0.006(3) -0.008(3)
C18 0.053(3) 0.085(4) 0.089(4) -0.034(3) -0.001(3) 0.001(3)
C19 0.047(3) 0.072(3) 0.071(3) -0.032(3) -0.003(2) -0.006(2)
C20 0.044(2) 0.039(2) 0.040(2) -0.0111(18) -0.0054(17) -0.0091(17)
C21 0.060(3) 0.042(2) 0.057(3) -0.005(2) -0.012(2) -0.007(2)
C22 0.080(4) 0.046(3) 0.068(3) -0.010(2) -0.012(3) -0.014(2)
C23 0.080(4) 0.053(3) 0.074(3) -0.013(3) -0.008(3) -0.028(3)
C24 0.068(3) 0.059(3) 0.082(4) -0.015(3) -0.008(3) -0.028(3)
C25 0.048(2) 0.054(3) 0.059(3) -0.014(2) -0.012(2) -0.016(2)
C26 0.039(2) 0.039(2) 0.036(2) -0.0059(17) -0.0019(16) -0.0091(17)
C27 0.063(3) 0.068(3) 0.036(2) -0.006(2) 0.004(2) -0.007(2)
C28 0.070(4) 0.084(4) 0.058(3) -0.011(3) 0.014(3) -0.008(3)
C29 0.060(3) 0.078(4) 0.092(4) -0.028(3) 0.019(3) -0.014(3)
C30 0.045(3) 0.115(5) 0.081(4) -0.044(4) 0.000(3) 0.003(3)
C31 0.039(2) 0.079(3) 0.054(3) -0.016(2) -0.009(2) 0.002(2)
C32 0.036(2) 0.040(2) 0.040(2) -0.0088(18) -0.0073(16) -0.0024(17)
C33 0.054(3) 0.053(3) 0.045(2) -0.006(2) -0.020(2) -0.006(2)
C34 0.063(3) 0.062(3) 0.059(3) -0.002(2) -0.026(2) -0.004(2)
C35 0.073(3) 0.058(3) 0.059(3) -0.005(2) -0.020(3) 0.001(3)
C36 0.069(3) 0.053(3) 0.050(3) -0.002(2) -0.005(2) -0.006(2)
C37 0.057(3) 0.038(2) 0.046(2) -0.0036(19) -0.004(2) -0.008(2)
C38 0.0345(19) 0.047(2) 0.034(2) -0.0141(17) -0.0011(15) -0.0101(17)
C39 0.047(2) 0.040(2) 0.042(2) -0.0098(18) -0.0044(18) -0.0122(18)
C40 0.051(3) 0.094(4) 0.058(3) -0.031(3) -0.007(2) -0.025(3)
C41 0.067(3) 0.125(5) 0.068(4) -0.042(4) -0.011(3) -0.027(3)
C42 0.093(4) 0.093(4) 0.063(3) -0.033(3) -0.019(3) -0.020(3)
C43 0.075(3) 0.072(3) 0.060(3) -0.026(3) -0.007(3) -0.014(3)
C44 0.061(3) 0.053(3) 0.049(3) -0.016(2) 0.002(2) -0.012(2)
C45 0.039(2) 0.042(2) 0.041(2) -0.0094(18) 0.0015(17) -0.0085(17)
C46 0.067(3) 0.046(3) 0.064(3) -0.013(2) -0.003(2) -0.022(2)
C47 0.085(4) 0.048(3) 0.069(3) -0.007(2) -0.006(3) -0.019(3)
C48 0.074(3) 0.048(3) 0.064(3) -0.004(2) 0.002(3) 0.003(3)
C49 0.053(3) 0.059(3) 0.066(3) -0.004(3) -0.001(2) -0.002(2)
C50 0.040(2) 0.055(3) 0.051(3) -0.003(2) -0.0026(19) -0.006(2)
C51 0.057(3) 0.062(3) 0.071(3) -0.021(3) -0.022(2) -0.011(2)
C52 0.084(4) 0.071(4) 0.074(4) -0.035(3) -0.032(3) 0.000(3)
C53 0.108(5) 0.056(3) 0.071(4) -0.016(3) -0.036(3) -0.011(3)
C54 0.092(4) 0.041(2) 0.039(2) -0.008(2) -0.009(2) -0.009(2)
C55 0.125(6) 0.071(4) 0.061(4) -0.019(3) 0.010(4) -0.021(4)
C56 0.106(5) 0.090(5) 0.084(4) -0.029(4) 0.029(4) -0.020(4)
C57 0.095(4) 0.088(4) 0.084(4) -0.038(4) 0.022(3) -0.020(3)
C58 0.074(4) 0.062(3) 0.073(3) -0.018(3) 0.006(3) -0.017(3)
C59 0.070(3) 0.032(2) 0.054(3) -0.003(2) -0.009(2) -0.008(2)
C60 0.110(6) 0.108(6) 0.111(6) 0.001(5) -0.026(5) -0.039(5)
C61 0.098(5) 0.092(5) 0.116(6) -0.002(5) -0.020(5) -0.034(4)
C62 0.083(4) 0.068(4) 0.101(5) -0.019(3) -0.006(4) -0.021(3)
C63 0.051(3) 0.067(3) 0.065(3) -0.014(3) 0.000(2) -0.025(2)
C64 0.059(3) 0.109(5) 0.080(4) 0.004(4) -0.010(3) -0.024(3)
C65 0.065(4) 0.103(6) 0.128(6) -0.001(5) 0.001(4) -0.033(4)
C66 0.065(4) 0.061(4) 0.227(11) -0.015(6) 0.017(6) -0.028(3)
C67 0.068(4) 0.080(4) 0.143(6) -0.052(4) 0.016(4) -0.029(3)
C68 0.059(3) 0.076(3) 0.061(3) -0.020(3) -0.001(2) -0.031(3)
Cl1 0.0364(5) 0.0639(7) 0.0439(6) -0.0177(5) -0.0055(4) -0.0124(5)
Cl2 0.0435(6) 0.0632(7) 0.0749(8) -0.0272(6) 0.0053(5) -0.0088(5)
N1 0.053(2) 0.043(2) 0.046(2) -0.0144(16) -0.0049(16) -0.0049(16)
N2 0.073(13) 0.10(3) 0.072(10) -0.040(15) -0.015(9) -0.040(16)
P1 0.0413(5) 0.0389(6) 0.0352(5) -0.0068(4) -0.0082(4) -0.0081(4)
P2 0.0337(5) 0.0358(5) 0.0428(6) -0.0079(4) -0.0098(4) -0.0042(4)
P3 0.0344(5) 0.0392(5) 0.0352(5) -0.0060(4) -0.0054(4) -0.0064(4)
P4 0.0356(5) 0.0390(5) 0.0365(5) -0.0091(4) -0.0022(4) -0.0094(4)
O1W 0.081(3) 0.093(3) 0.145(5) -0.049(3) -0.040(3) -0.008(3)
C69 0.038(8) 0.13(2) 0.089(12) -0.072(13) -0.025(7) 0.017(11)
C70 0.103(14) 0.035(7) 0.078(11) -0.022(9) -0.020(9) 0.000(9)
C71 0.063(10) 0.088(16) 0.077(14) -0.028(10) -0.002(10) 0.014(11)
C72 0.053(10) 0.100(15) 0.103(18) -0.042(11) 0.000(11) -0.009(10)
C74 0.092(17) 0.100(14) 0.12(2) -0.057(15) -0.036(14) -0.017(12)
C73 0.17(3) 0.084(16) 0.12(2) -0.040(13) -0.071(19) -0.028(15)
N3 0.075(7) 0.096(8) 0.105(9) -0.041(7) -0.034(6) 0.010(6)
C75 0.125(14) 0.20(2) 0.078(11) -0.023(13) -0.004(11) -0.116(15)
C76 0.130(17) 0.110(15) 0.132(19) -0.043(13) -0.027(13) -0.002(13)
C77 0.061(8) 0.17(2) 0.101(12) -0.066(13) -0.019(8) -0.007(9)

loop_
_atom_type_symbol
_atom_type_description
_atom_type_scat_dispersion_real
_atom_type_scat_dispersion_imag
_atom_type_scat_source
C C 0.0033 0.0016 'International Tables Vol C Tables 4.2.6.8 and 6.1.1.4'
H H 0.0000 0.0000 'International Tables Vol C Tables 4.2.6.8 and 6.1.1.4'
N N 0.0061 0.0033 'International Tables Vol C Tables 4.2.6.8 and 6.1.1.4'
O O 0.0106 0.0060 'International Tables Vol C Tables 4.2.6.8 and 6.1.1.4'
P P 0.1023 0.0942 'International Tables Vol C Tables 4.2.6.8 and 6.1.1.4'
Cu Cu 0.3201 1.2651 'International Tables Vol C Tables 4.2.6.8 and 6.1.1.4'
Cl Cl 0.1484 0.1585 'International Tables Vol C Tables 4.2.6.8 and 6.1.1.4'

loop_
_geom_angle_atom_site_label_1
_geom_angle_atom_site_label_2
_geom_angle_atom_site_label_3
_geom_angle
_geom_angle_site_symmetry_1
_geom_angle_site_symmetry_3
_geom_angle_publ_flag
C75' C74' C73' 114(4) . . ?
C75' C74' C69' 126(4) . . ?
C73' C74' C69' 120.0 . . ?
C72' C73' C74' 120.0 . . ?
C72' C73' H73' 120.0 . . ?
C74' C73' H73' 120.0 . . ?
C73' C72' C71' 120.0 . . ?
C73' C72' H72' 120.0 . . ?
C71' C72' H72' 120.0 . . ?
C72' C71' C70' 120.0 . . ?
C72' C71' H71' 120.0 . . ?
C70' C71' H71' 120.0 . . ?
C69' C70' C71' 120.0 . . ?
C69' C70' H70' 120.0 . . ?
C71' C70' H70' 120.0 . . ?
N3' C69' C70' 125(4) . . ?
N3' C69' C74' 115(4) . . ?
C70' C69' C74' 120.0 . . ?
C74' C75' C76' 117.3(18) . . ?
C74' C75' H75' 121.4 . . ?
C76' C75' H75' 121.4 . . ?
C75' C76' C77' 120.0 . . ?
C75' C76' H76' 120.0 . . ?
C77' C76' H76' 120.0 . . ?
N3' C77' C76' 120.0 . . ?
N3' C77' H77' 120.0 . . ?
C76' C77' H77' 120.0 . . ?
C69' N3' C77' 121(2) . . ?
N1 Cu1 P2 112.16(9) . . ?
N1 Cu1 P3 113.23(10) . . ?
P2 Cu1 P3 117.69(4) . . ?
N1 Cu1 Cl1 97.08(10) . . ?
P2 Cu1 Cl1 108.68(4) . . ?
P3 Cu1 Cl1 105.58(4) . . ?
P4 Cu2 P1 111.42(4) . . ?
P4 Cu2 Cl2 111.68(4) . . ?
P1 Cu2 Cl2 110.06(4) . . ?
P4 Cu2 Cl1 115.21(4) . . ?
P1 Cu2 Cl1 103.76(4) . . ?
Cl2 Cu2 Cl1 104.20(4) . . ?
C2 C1 C6 120.0(4) . . ?
C2 C1 P1 123.9(4) . . ?
C6 C1 P1 116.1(3) . . ?
C1 C2 C3 119.7(5) . . ?
C1 C2 H2 120.1 . . ?
C3 C2 H2 120.1 . . ?
C4 C3 C2 119.8(5) . . ?
C4 C3 H3 120.1 . . ?
C2 C3 H3 120.1 . . ?
C5 C4 C3 120.2(5) . . ?
C5 C4 H4 119.9 . . ?
C3 C4 H4 119.9 . . ?
C4 C5 C6 120.6(5) . . ?
C4 C5 H5 119.7 . . ?
C6 C5 H5 119.7 . . ?
C5 C6 C1 119.6(5) . . ?
C5 C6 H6 120.2 . . ?
C1 C6 H6 120.2 . . ?
C8 C7 C12 122.1(4) . . ?
C8 C7 P1 116.9(3) . . ?
C12 C7 P1 121.0(3) . . ?
C7 C8 C9 119.5(5) . . ?
C7 C8 H8 120.3 . . ?
C9 C8 H8 120.3 . . ?
C10 C9 C8 119.2(5) . . ?
C10 C9 H9 120.4 . . ?
C8 C9 H9 120.4 . . ?
C11 C10 C9 120.8(5) . . ?
C11 C10 H10 119.6 . . ?
C9 C10 H10 119.6 . . ?
C10 C11 C12 120.5(5) . . ?
C10 C11 H11 119.7 . . ?
C12 C11 H11 119.7 . . ?
C7 C12 C11 118.0(5) . . ?
C7 C12 H12 121.0 . . ?
C11 C12 H12 121.0 . . ?
P1 C13 P2 113.6(2) . . ?
P1 C13 H13A 108.8 . . ?
P2 C13 H13A 108.8 . . ?
P1 C13 H13B 108.8 . . ?
P2 C13 H13B 108.8 . . ?
H13A C13 H13B 107.7 . . ?
C15 C14 C19 118.6(4) . . ?
C15 C14 P2 124.7(3) . . ?
C19 C14 P2 116.5(3) . . ?
C14 C15 C16 121.0(4) . . ?
C14 C15 H15 119.5 . . ?
C16 C15 H15 119.5 . . ?
C17 C16 C15 120.9(4) . . ?
C17 C16 H16 119.5 . . ?
C15 C16 H16 119.5 . . ?
C16 C17 C18 118.0(5) . . ?
C16 C17 H17 121.0 . . ?
C18 C17 H17 121.0 . . ?
C19 C18 C17 120.8(5) . . ?
C19 C18 H18 119.6 . . ?
C17 C18 H18 119.6 . . ?
C18 C19 C14 120.5(4) . . ?
C18 C19 H19 119.7 . . ?
C14 C19 H19 119.7 . . ?
C25 C20 C21 121.0(4) . . ?
C25 C20 P2 118.7(3) . . ?
C21 C20 P2 120.3(3) . . ?
C20 C21 C22 119.2(4) . . ?
C20 C21 H21 120.4 . . ?
C22 C21 H21 120.4 . . ?
C23 C22 C21 120.2(5) . . ?
C23 C22 H22 119.9 . . ?
C21 C22 H22 119.9 . . ?
C22 C23 C24 120.3(5) . . ?
C22 C23 H23 119.9 . . ?
C24 C23 H23 119.9 . . ?
C23 C24 C25 120.4(5) . . ?
C23 C24 H24 119.8 . . ?
C25 C24 H24 119.8 . . ?
C20 C25 C24 119.0(4) . . ?
C20 C25 H25 120.5 . . ?
C24 C25 H25 120.5 . . ?
C27 C26 C31 119.4(4) . . ?
C27 C26 P3 121.1(3) . . ?
C31 C26 P3 119.4(3) . . ?
C26 C27 C28 119.6(5) . . ?
C26 C27 H27 120.2 . . ?
C28 C27 H27 120.2 . . ?
C29 C28 C27 120.7(5) . . ?
C29 C28 H28 119.6 . . ?
C27 C28 H28 119.6 . . ?
C28 C29 C30 119.5(5) . . ?
C28 C29 H29 120.2 . . ?
C30 C29 H29 120.2 . . ?
C31 C30 C29 120.2(5) . . ?
C31 C30 H30 119.9 . . ?
C29 C30 H30 119.9 . . ?
C30 C31 C26 120.5(4) . . ?
C30 C31 H31 119.8 . . ?
C26 C31 H31 119.8 . . ?
C33 C32 C37 120.6(4) . . ?
C33 C32 P3 118.0(3) . . ?
C37 C32 P3 121.4(3) . . ?
C32 C33 C34 119.7(4) . . ?
C32 C33 H33 120.2 . . ?
C34 C33 H33 120.2 . . ?
C35 C34 C33 119.4(4) . . ?
C35 C34 H34 120.3 . . ?
C33 C34 H34 120.3 . . ?
C34 C35 C36 120.7(4) . . ?
C34 C35 H35 119.7 . . ?
C36 C35 H35 119.7 . . ?
C37 C36 C35 119.7(5) . . ?
C37 C36 H36 120.1 . . ?
C35 C36 H36 120.1 . . ?
C32 C37 C36 119.9(4) . . ?
C32 C37 H37 120.0 . . ?
C36 C37 H37 120.0 . . ?
P3 C38 P4 113.53(19) . . ?
P3 C38 H38A 108.9 . . ?
P4 C38 H38A 108.9 . . ?
P3 C38 H38B 108.9 . . ?
P4 C38 H38B 108.9 . . ?
H38A C38 H38B 107.7 . . ?
C40 C39 C44 119.1(4) . . ?
C40 C39 P4 124.7(3) . . ?
C44 C39 P4 116.1(3) . . ?
C39 C40 C41 121.1(4) . . ?
C39 C40 H40 119.5 . . ?
C41 C40 H40 119.5 . . ?
C42 C41 C40 118.8(5) . . ?
C42 C41 H41 120.6 . . ?
C40 C41 H41 120.6 . . ?
C43 C42 C41 121.2(5) . . ?
C43 C42 H42 119.4 . . ?
C41 C42 H42 119.4 . . ?
C42 C43 C44 119.8(5) . . ?
C42 C43 H43 120.1 . . ?
C44 C43 H43 120.1 . . ?
C39 C44 C43 120.0(4) . . ?
C39 C44 H44 120.0 . . ?
C43 C44 H44 120.0 . . ?
C50 C45 C46 120.3(4) . . ?
C50 C45 P4 118.5(3) . . ?
C46 C45 P4 121.1(3) . . ?
C45 C46 C47 119.3(5) . . ?
C45 C46 H46 120.3 . . ?
C47 C46 H46 120.3 . . ?
C48 C47 C46 120.1(5) . . ?
C48 C47 H47 120.0 . . ?
C46 C47 H47 120.0 . . ?
C49 C48 C47 120.7(5) . . ?
C49 C48 H48 119.6 . . ?
C47 C48 H48 119.6 . . ?
C48 C49 C50 119.5(5) . . ?
C48 C49 H49 120.2 . . ?
C50 C49 H49 120.2 . . ?
C45 C50 C49 120.0(4) . . ?
C45 C50 H50 120.0 . . ?
C49 C50 H50 120.0 . . ?
N1 C51 C52 124.3(5) . . ?
N1 C51 H51 117.9 . . ?
C52 C51 H51 117.9 . . ?
C53 C52 C51 119.0(5) . . ?
C53 C52 H52 120.5 . . ?
C51 C52 H52 120.5 . . ?
C52 C53 C54 120.1(5) . . ?
C52 C53 H53 120.0 . . ?
C54 C53 H53 120.0 . . ?
C53 C54 C55 123.4(5) . . ?
C53 C54 C59 118.0(4) . . ?
C55 C54 C59 118.6(5) . . ?
C56 C55 C54 120.1(6) . . ?
C56 C55 H55 119.9 . . ?
C54 C55 H55 119.9 . . ?
C55 C56 C57 121.8(6) . . ?
C55 C56 H56 119.1 . . ?
C57 C56 H56 119.1 . . ?
C58 C57 C56 119.1(6) . . ?
C58 C57 H57 120.5 . . ?
C56 C57 H57 120.5 . . ?
C57 C58 C59 120.6(5) . . ?
C57 C58 H58 119.7 . . ?
C59 C58 H58 119.7 . . ?
N1 C59 C58 119.4(4) . . ?
N1 C59 C54 120.9(4) . . ?
C58 C59 C54 119.8(4) . . ?
C61 C60 N2 119.0(7) . . ?
C61 C60 H60 120.5 . . ?
N2 C60 H60 120.5 . . ?
C60 C61 C62 123.6(7) . . ?
C60 C61 H61 118.2 . . ?
C62 C61 H61 118.2 . . ?
C61 C62 C63 119.1(6) . . ?
C61 C62 H62 120.4 . . ?
C63 C62 H62 120.4 . . ?
C68 C63 C62 120.4(5) . . ?
C68 C63 C64 119.7(5) . . ?
C62 C63 C64 119.9(5) . . ?
C65 C64 C63 118.9(7) . . ?
C65 C64 H64 120.6 . . ?
C63 C64 H64 120.6 . . ?
C64 C65 C66 120.3(8) . . ?
C64 C65 H65 119.9 . . ?
C66 C65 H65 119.9 . . ?
C65 C66 C67 124.4(7) . . ?
C65 C66 H66 117.8 . . ?
C67 C66 H66 117.8 . . ?
C68 C67 C66 114.6(6) . . ?
C68 C67 H67 122.7 . . ?
C66 C67 H67 122.7 . . ?
C63 C68 C67 122.1(6) . . ?
C63 C68 N2 118.0(5) . . ?
C67 C68 N2 119.9(6) . . ?
Cu1 Cl1 Cu2 90.94(3) . . ?
C51 N1 C59 117.8(4) . . ?
C51 N1 Cu1 116.8(3) . . ?
C59 N1 Cu1 125.1(3) . . ?
C60 N2 C68 119.9(6) . . ?
C1 P1 C7 101.53(18) . . ?
C1 P1 C13 101.17(19) . . ?
C7 P1 C13 104.99(19) . . ?
C1 P1 Cu2 114.27(13) . . ?
C7 P1 Cu2 115.44(14) . . ?
C13 P1 Cu2 117.33(14) . . ?
C14 P2 C20 101.42(17) . . ?
C14 P2 C13 101.97(17) . . ?
C20 P2 C13 102.76(18) . . ?
C14 P2 Cu1 113.08(13) . . ?
C20 P2 Cu1 119.16(13) . . ?
C13 P2 Cu1 116.08(13) . . ?
C32 P3 C26 102.61(17) . . ?
C32 P3 C38 104.68(17) . . ?
C26 P3 C38 99.59(16) . . ?
C32 P3 Cu1 116.52(13) . . ?
C26 P3 Cu1 116.20(12) . . ?
C38 P3 Cu1 115.04(13) . . ?
C39 P4 C45 101.68(18) . . ?
C39 P4 C38 102.46(17) . . ?
C45 P4 C38 102.72(17) . . ?
C39 P4 Cu2 109.66(13) . . ?
C45 P4 Cu2 121.20(13) . . ?
C38 P4 Cu2 116.66(13) . . ?
H1WA O1W H1WB 119(4) . . ?
C70 C69 N3 124(3) . . ?
C70 C69 C74 112(3) . . ?
N3 C69 C74 124(3) . . ?
C69 C70 C71 127(2) . . ?
C69 C70 H70 116.3 . . ?
C71 C70 H70 116.3 . . ?
C72 C71 C70 114.8(19) . . ?
C72 C71 H71 122.6 . . ?
C70 C71 H71 122.6 . . ?
C71 C72 C73 130(2) . . ?
C71 C72 H72 115.1 . . ?
C73 C72 H72 115.1 . . ?
C73 C74 C69 125(3) . . ?
C73 C74 C75 124(4) . . ?
C69 C74 C75 111(3) . . ?
C72 C73 C74 111(3) . . ?
C72 C73 H73 124.5 . . ?
C74 C73 H73 124.5 . . ?
C77 N3 C69 122(2) . . ?
C74 C75 C76 116(2) . . ?
C74 C75 H75 121.9 . . ?
C76 C75 H75 121.9 . . ?
C77 C76 C75 124(2) . . ?
C77 C76 H77' 151.9 . . ?
C75 C76 H77' 77.4 . . ?
C77 C76 H76 118.1 . . ?
C75 C76 H76 118.1 . . ?
H77' C76 H76 45.2 . . ?
C76 C77 N3 123(2) . . ?
C76 C77 H77 118.6 . . ?
N3 C77 H77 118.6 . . ?

loop_
_geom_bond_atom_site_label_1
_geom_bond_atom_site_label_2
_geom_bond_distance
_geom_bond_site_symmetry_2
_geom_bond_publ_flag
C74' C75' 1.35(2) . ?
C74' C73' 1.3900 . ?
C74' C69' 1.3900 . ?
C73' C72' 1.3900 . ?
C73' H73' 0.9300 . ?
C72' C71' 1.3900 . ?
C72' H72' 0.9300 . ?
C71' C70' 1.3900 . ?
C71' H71' 0.9300 . ?
C70' C69' 1.3900 . ?
C70' H70' 0.9300 . ?
C69' N3' 1.39(2) . ?
C75' C76' 1.3900 . ?
C75' H75' 0.9300 . ?
C76' C77' 1.3900 . ?
C76' H76' 0.9300 . ?
C77' N3' 1.3900 . ?
C77' H77' 0.9300 . ?
Cu1 Cu2 3.467 . ?
Cu1 N1 2.185(3) . ?
Cu1 P2 2.2659(11) . ?
Cu1 P3 2.2776(11) . ?
Cu1 Cl1 2.4161(10) . ?
Cu2 P4 2.2391(11) . ?
Cu2 P1 2.2606(11) . ?
Cu2 Cl2 2.3312(11) . ?
Cu2 Cl1 2.4464(10) . ?
C1 C2 1.395(6) . ?
C1 C6 1.403(6) . ?
C1 P1 1.826(4) . ?
C2 C3 1.407(6) . ?
C2 H2 0.9300 . ?
C3 C4 1.399(8) . ?
C3 H3 0.9300 . ?
C4 C5 1.377(8) . ?
C4 H4 0.9300 . ?
C5 C6 1.402(6) . ?
C5 H5 0.9300 . ?
C6 H6 0.9300 . ?
C7 C8 1.388(6) . ?
C7 C12 1.398(6) . ?
C7 P1 1.834(4) . ?
C8 C9 1.421(6) . ?
C8 H8 0.9300 . ?
C9 C10 1.404(7) . ?
C9 H9 0.9300 . ?
C10 C11 1.387(8) . ?
C10 H10 0.9300 . ?
C11 C12 1.428(7) . ?
C11 H11 0.9300 . ?
C12 H12 0.9300 . ?
C13 P1 1.854(4) . ?
C13 P2 1.857(4) . ?
C13 H13A 0.9700 . ?
C13 H13B 0.9700 . ?
C14 C15 1.385(5) . ?
C14 C19 1.403(6) . ?
C14 P2 1.827(4) . ?
C15 C16 1.397(6) . ?
C15 H15 0.9300 . ?
C16 C17 1.385(7) . ?
C16 H16 0.9300 . ?
C17 C18 1.417(7) . ?
C17 H17 0.9300 . ?
C18 C19 1.385(6) . ?
C18 H18 0.9300 . ?
C19 H19 0.9300 . ?
C20 C25 1.380(5) . ?
C20 C21 1.402(6) . ?
C20 P2 1.840(4) . ?
C21 C22 1.408(6) . ?
C21 H21 0.9300 . ?
C22 C23 1.373(7) . ?
C22 H22 0.9300 . ?
C23 C24 1.396(7) . ?
C23 H23 0.9300 . ?
C24 C25 1.406(6) . ?
C24 H24 0.9300 . ?
C25 H25 0.9300 . ?
C26 C27 1.393(5) . ?
C26 C31 1.394(5) . ?
C26 P3 1.833(4) . ?
C27 C28 1.411(6) . ?
C27 H27 0.9300 . ?
C28 C29 1.371(7) . ?
C28 H28 0.9300 . ?
C29 C30 1.401(8) . ?
C29 H29 0.9300 . ?
C30 C31 1.390(6) . ?
C30 H30 0.9300 . ?
C31 H31 0.9300 . ?
C32 C33 1.393(5) . ?
C32 C37 1.398(5) . ?
C32 P3 1.826(4) . ?
C33 C34 1.416(6) . ?
C33 H33 0.9300 . ?
C34 C35 1.396(7) . ?
C34 H34 0.9300 . ?
C35 C36 1.399(7) . ?
C35 H35 0.9300 . ?
C36 C37 1.398(6) . ?
C36 H36 0.9300 . ?
C37 H37 0.9300 . ?
C38 P3 1.851(3) . ?
C38 P4 1.856(4) . ?
C38 H38A 0.9700 . ?
C38 H38B 0.9700 . ?
C39 C40 1.394(6) . ?
C39 C44 1.399(5) . ?
C39 P4 1.826(4) . ?
C40 C41 1.399(6) . ?
C40 H40 0.9300 . ?
C41 C42 1.394(7) . ?
C41 H41 0.9300 . ?
C42 C43 1.376(7) . ?
C42 H42 0.9300 . ?
C43 C44 1.409(6) . ?
C43 H43 0.9300 . ?
C44 H44 0.9300 . ?
C45 C50 1.393(6) . ?
C45 C46 1.399(5) . ?
C45 P4 1.826(4) . ?
C46 C47 1.401(6) . ?
C46 H46 0.9300 . ?
C47 C48 1.394(7) . ?
C47 H47 0.9300 . ?
C48 C49 1.384(7) . ?
C48 H48 0.9300 . ?
C49 C50 1.407(6) . ?
C49 H49 0.9300 . ?
C50 H50 0.9300 . ?
C51 N1 1.317(5) . ?
C51 C52 1.424(6) . ?
C51 H51 0.9300 . ?
C52 C53 1.347(8) . ?
C52 H52 0.9300 . ?
C53 C54 1.412(7) . ?
C53 H53 0.9300 . ?
C54 C55 1.420(7) . ?
C54 C59 1.445(6) . ?
C55 C56 1.368(9) . ?
C55 H55 0.9300 . ?
C56 C57 1.424(8) . ?
C56 H56 0.9300 . ?
C57 C58 1.393(7) . ?
C57 H57 0.9300 . ?
C58 C59 1.403(7) . ?
C58 H58 0.9300 . ?
C59 N1 1.389(5) . ?
C60 C61 1.338(10) . ?
C60 N2 1.409(9) . ?
C60 H60 0.9300 . ?
C61 C62 1.360(9) . ?
C61 H61 0.9300 . ?
C62 C63 1.409(7) . ?
C62 H62 0.9300 . ?
C63 C68 1.389(6) . ?
C63 C64 1.424(7) . ?
C64 C65 1.348(9) . ?
C64 H64 0.9300 . ?
C65 C66 1.365(10) . ?
C65 H65 0.9300 . ?
C66 C67 1.407(10) . ?
C66 H66 0.9300 . ?
C67 C68 1.397(8) . ?
C67 H67 0.9300 . ?
C68 N2 1.434(8) . ?
O1W H1WA 0.909(18) . ?
O1W H1WB 0.880(19) . ?
C69 C70 1.33(4) . ?
C69 N3 1.36(3) . ?
C69 C74 1.43(5) . ?
C70 C71 1.38(3) . ?
C70 H70 0.9300 . ?
C71 C72 1.26(4) . ?
C71 H71 0.9300 . ?
C72 C73 1.38(4) . ?
C72 H72 0.9300 . ?
C74 C73 1.41(3) . ?
C74 C75 1.46(4) . ?
C73 H73 0.9300 . ?
N3 C77 1.263(17) . ?
C75 C76 1.51(3) . ?
C75 H75 0.9300 . ?
C76 C77 1.19(2) . ?
C76 H77' 1.2107 . ?
C76 H76 0.9300 . ?
C77 H77 0.9300 . ?

loop_
_geom_torsion_atom_site_label_1
_geom_torsion_atom_site_label_2
_geom_torsion_atom_site_label_3
_geom_torsion_atom_site_label_4
_geom_torsion
_geom_torsion_site_symmetry_1
_geom_torsion_site_symmetry_2
_geom_torsion_site_symmetry_3
_geom_torsion_site_symmetry_4
_geom_torsion_publ_flag
C75' C74' C73' C72' 178.0(19) . . . . ?
C69' C74' C73' C72' 0.0 . . . . ?
C74' C73' C72' C71' 0.0 . . . . ?
C73' C72' C71' C70' 0.0 . . . . ?
C72' C71' C70' C69' 0.0 . . . . ?
C71' C70' C69' N3' -180(2) . . . . ?
C71' C70' C69' C74' 0.0 . . . . ?
C75' C74' C69' N3' 2.1(19) . . . . ?
C73' C74' C69' N3' 180(2) . . . . ?
C75' C74' C69' C70' -178(2) . . . . ?
C73' C74' C69' C70' 0.0 . . . . ?
C73' C74' C75' C76' 179.7(9) . . . . ?
C69' C74' C75' C76' -2.4(17) . . . . ?
C74' C75' C76' C77' 1.2(12) . . . . ?
C75' C76' C77' N3' 0.0 . . . . ?
C70' C69' N3' C77' 179.2(10) . . . . ?
C74' C69' N3' C77' -0.7(19) . . . . ?
C76' C77' N3' C69' -0.3(14) . . . . ?
C6 C1 C2 C3 0.5(7) . . . . ?
P1 C1 C2 C3 -178.4(4) . . . . ?
C1 C2 C3 C4 -2.4(8) . . . . ?
C2 C3 C4 C5 2.9(9) . . . . ?
C3 C4 C5 C6 -1.4(8) . . . . ?
C4 C5 C6 C1 -0.5(7) . . . . ?
C2 C1 C6 C5 0.9(7) . . . . ?
P1 C1 C6 C5 179.9(3) . . . . ?
C12 C7 C8 C9 0.7(7) . . . . ?
P1 C7 C8 C9 178.6(3) . . . . ?
C7 C8 C9 C10 0.4(7) . . . . ?
C8 C9 C10 C11 -1.4(8) . . . . ?
C9 C10 C11 C12 1.4(8) . . . . ?
C8 C7 C12 C11 -0.7(6) . . . . ?
P1 C7 C12 C11 -178.6(3) . . . . ?
C10 C11 C12 C7 -0.3(7) . . . . ?
C19 C14 C15 C16 1.7(7) . . . . ?
P2 C14 C15 C16 177.3(4) . . . . ?
C14 C15 C16 C17 -0.4(8) . . . . ?
C15 C16 C17 C18 -0.5(8) . . . . ?
C16 C17 C18 C19 0.0(8) . . . . ?
C17 C18 C19 C14 1.3(8) . . . . ?
C15 C14 C19 C18 -2.2(7) . . . . ?
P2 C14 C19 C18 -178.1(4) . . . . ?
C25 C20 C21 C22 0.1(6) . . . . ?
P2 C20 C21 C22 -177.8(3) . . . . ?
C20 C21 C22 C23 -0.1(7) . . . . ?
C21 C22 C23 C24 0.3(8) . . . . ?
C22 C23 C24 C25 -0.5(8) . . . . ?
C21 C20 C25 C24 -0.2(6) . . . . ?
P2 C20 C25 C24 177.6(3) . . . . ?
C23 C24 C25 C20 0.4(7) . . . . ?
C31 C26 C27 C28 1.2(7) . . . . ?
P3 C26 C27 C28 177.3(4) . . . . ?
C26 C27 C28 C29 0.8(8) . . . . ?
C27 C28 C29 C30 -2.0(8) . . . . ?
C28 C29 C30 C31 1.3(9) . . . . ?
C29 C30 C31 C26 0.7(8) . . . . ?
C27 C26 C31 C30 -1.9(7) . . . . ?
P3 C26 C31 C30 -178.1(4) . . . . ?
C37 C32 C33 C34 0.6(6) . . . . ?
P3 C32 C33 C34 -179.5(3) . . . . ?
C32 C33 C34 C35 -0.3(7) . . . . ?
C33 C34 C35 C36 -0.2(7) . . . . ?
C34 C35 C36 C37 0.4(7) . . . . ?
C33 C32 C37 C36 -0.4(6) . . . . ?
P3 C32 C37 C36 179.7(3) . . . . ?
C35 C36 C37 C32 -0.1(6) . . . . ?
C44 C39 C40 C41 1.4(7) . . . . ?
P4 C39 C40 C41 179.3(4) . . . . ?
C39 C40 C41 C42 -0.4(9) . . . . ?
C40 C41 C42 C43 -0.2(9) . . . . ?
C41 C42 C43 C44 -0.1(9) . . . . ?
C40 C39 C44 C43 -1.7(7) . . . . ?
P4 C39 C44 C43 -179.8(4) . . . . ?
C42 C43 C44 C39 1.1(7) . . . . ?
C50 C45 C46 C47 -0.3(6) . . . . ?
P4 C45 C46 C47 -178.1(3) . . . . ?
C45 C46 C47 C48 1.0(7) . . . . ?
C46 C47 C48 C49 -1.3(8) . . . . ?
C47 C48 C49 C50 1.0(7) . . . . ?
C46 C45 C50 C49 -0.1(6) . . . . ?
P4 C45 C50 C49 177.8(3) . . . . ?
C48 C49 C50 C45 -0.2(7) . . . . ?
N1 C51 C52 C53 0.7(8) . . . . ?
C51 C52 C53 C54 -1.2(8) . . . . ?
C52 C53 C54 C55 -178.2(5) . . . . ?
C52 C53 C54 C59 0.8(7) . . . . ?
C53 C54 C55 C56 180.0(5) . . . . ?
C59 C54 C55 C56 1.0(8) . . . . ?
C54 C55 C56 C57 -0.5(10) . . . . ?
C55 C56 C57 C58 -1.0(10) . . . . ?
C56 C57 C58 C59 2.0(8) . . . . ?
C57 C58 C59 N1 179.4(5) . . . . ?
C57 C58 C59 C54 -1.5(7) . . . . ?
C53 C54 C59 N1 0.1(6) . . . . ?
C55 C54 C59 N1 179.1(4) . . . . ?
C53 C54 C59 C58 -179.0(4) . . . . ?
C55 C54 C59 C58 0.0(7) . . . . ?
N2 C60 C61 C62 0.4(11) . . . . ?
C60 C61 C62 C63 0.6(10) . . . . ?
C61 C62 C63 C68 -1.1(8) . . . . ?
C61 C62 C63 C64 179.9(5) . . . . ?
C68 C63 C64 C65 1.8(8) . . . . ?
C62 C63 C64 C65 -179.2(5) . . . . ?
C63 C64 C65 C66 -1.8(9) . . . . ?
C64 C65 C66 C67 1.0(10) . . . . ?
C65 C66 C67 C68 -0.2(9) . . . . ?
C62 C63 C68 C67 180.0(5) . . . . ?
C64 C63 C68 C67 -1.0(7) . . . . ?
C62 C63 C68 N2 0.5(7) . . . . ?
C64 C63 C68 N2 179.6(5) . . . . ?
C66 C67 C68 C63 0.2(8) . . . . ?
C66 C67 C68 N2 179.6(5) . . . . ?
N1 Cu1 Cl1 Cu2 178.70(9) . . . . ?
P2 Cu1 Cl1 Cu2 -64.99(4) . . . . ?
P3 Cu1 Cl1 Cu2 62.13(4) . . . . ?
P4 Cu2 Cl1 Cu1 -56.12(5) . . . . ?
P1 Cu2 Cl1 Cu1 65.93(4) . . . . ?
Cl2 Cu2 Cl1 Cu1 -178.83(4) . . . . ?
C52 C51 N1 C59 0.1(7) . . . . ?
C52 C51 N1 Cu1 -174.5(4) . . . . ?
C58 C59 N1 C51 178.6(4) . . . . ?
C54 C59 N1 C51 -0.5(6) . . . . ?
C58 C59 N1 Cu1 -7.2(6) . . . . ?
C54 C59 N1 Cu1 173.7(3) . . . . ?
P2 Cu1 N1 C51 -102.1(3) . . . . ?
P3 Cu1 N1 C51 121.8(3) . . . . ?
Cl1 Cu1 N1 C51 11.4(3) . . . . ?
P2 Cu1 N1 C59 83.6(3) . . . . ?
P3 Cu1 N1 C59 -52.5(3) . . . . ?
Cl1 Cu1 N1 C59 -162.9(3) . . . . ?
C61 C60 N2 C68 -0.9(10) . . . . ?
C63 C68 N2 C60 0.4(8) . . . . ?
C67 C68 N2 C60 -179.0(6) . . . . ?
C2 C1 P1 C7 -120.6(4) . . . . ?
C6 C1 P1 C7 60.4(4) . . . . ?
C2 C1 P1 C13 -12.6(4) . . . . ?
C6 C1 P1 C13 168.4(3) . . . . ?
C2 C1 P1 Cu2 114.4(4) . . . . ?
C6 C1 P1 Cu2 -64.5(3) . . . . ?
C8 C7 P1 C1 -123.1(3) . . . . ?
C12 C7 P1 C1 54.9(4) . . . . ?
C8 C7 P1 C13 131.9(3) . . . . ?
C12 C7 P1 C13 -50.1(4) . . . . ?
C8 C7 P1 Cu2 1.1(4) . . . . ?
C12 C7 P1 Cu2 179.1(3) . . . . ?
P2 C13 P1 C1 -179.5(2) . . . . ?
P2 C13 P1 C7 -74.2(3) . . . . ?
P2 C13 P1 Cu2 55.5(3) . . . . ?
P4 Cu2 P1 C1 -63.22(17) . . . . ?
Cl2 Cu2 P1 C1 61.24(17) . . . . ?
Cl1 Cu2 P1 C1 172.23(16) . . . . ?
P4 Cu2 P1 C7 179.57(14) . . . . ?
Cl2 Cu2 P1 C7 -55.97(14) . . . . ?
Cl1 Cu2 P1 C7 55.02(14) . . . . ?
P4 Cu2 P1 C13 54.95(15) . . . . ?
Cl2 Cu2 P1 C13 179.40(14) . . . . ?
Cl1 Cu2 P1 C13 -69.60(14) . . . . ?
C15 C14 P2 C20 124.4(4) . . . . ?
C19 C14 P2 C20 -60.0(4) . . . . ?
C15 C14 P2 C13 18.5(4) . . . . ?
C19 C14 P2 C13 -165.8(3) . . . . ?
C15 C14 P2 Cu1 -106.8(4) . . . . ?
C19 C14 P2 Cu1 68.8(4) . . . . ?
C25 C20 P2 C14 141.1(3) . . . . ?
C21 C20 P2 C14 -41.0(4) . . . . ?
C25 C20 P2 C13 -113.7(3) . . . . ?
C21 C20 P2 C13 64.2(4) . . . . ?
C25 C20 P2 Cu1 16.3(4) . . . . ?
C21 C20 P2 Cu1 -165.8(3) . . . . ?
P1 C13 P2 C14 -172.9(2) . . . . ?
P1 C13 P2 C20 82.3(2) . . . . ?
P1 C13 P2 Cu1 -49.6(3) . . . . ?
N1 Cu1 P2 C14 -74.79(17) . . . . ?
P3 Cu1 P2 C14 59.22(14) . . . . ?
Cl1 Cu1 P2 C14 179.06(14) . . . . ?
N1 Cu1 P2 C20 44.17(18) . . . . ?
P3 Cu1 P2 C20 178.17(14) . . . . ?
Cl1 Cu1 P2 C20 -61.98(15) . . . . ?
N1 Cu1 P2 C13 167.85(18) . . . . ?
P3 Cu1 P2 C13 -58.14(15) . . . . ?
Cl1 Cu1 P2 C13 61.70(15) . . . . ?
C33 C32 P3 C26 -127.8(3) . . . . ?
C37 C32 P3 C26 52.2(3) . . . . ?
C33 C32 P3 C38 128.6(3) . . . . ?
C37 C32 P3 C38 -51.4(3) . . . . ?
C33 C32 P3 Cu1 0.3(4) . . . . ?
C37 C32 P3 Cu1 -179.7(3) . . . . ?
C27 C26 P3 C32 28.4(4) . . . . ?
C31 C26 P3 C32 -155.5(3) . . . . ?
C27 C26 P3 C38 136.0(3) . . . . ?
C31 C26 P3 C38 -47.9(4) . . . . ?
C27 C26 P3 Cu1 -99.9(3) . . . . ?
C31 C26 P3 Cu1 76.2(3) . . . . ?
P4 C38 P3 C32 -68.9(2) . . . . ?
P4 C38 P3 C26 -174.7(2) . . . . ?
P4 C38 P3 Cu1 60.3(2) . . . . ?
N1 Cu1 P3 C32 -57.08(17) . . . . ?
P2 Cu1 P3 C32 169.38(14) . . . . ?
Cl1 Cu1 P3 C32 47.93(14) . . . . ?
N1 Cu1 P3 C26 64.09(17) . . . . ?
P2 Cu1 P3 C26 -69.45(14) . . . . ?
Cl1 Cu1 P3 C26 169.09(14) . . . . ?
N1 Cu1 P3 C38 179.85(16) . . . . ?
P2 Cu1 P3 C38 46.31(14) . . . . ?
Cl1 Cu1 P3 C38 -75.14(13) . . . . ?
C40 C39 P4 C45 103.0(4) . . . . ?
C44 C39 P4 C45 -79.0(3) . . . . ?
C40 C39 P4 C38 -3.0(4) . . . . ?
C44 C39 P4 C38 174.9(3) . . . . ?
C40 C39 P4 Cu2 -127.6(4) . . . . ?
C44 C39 P4 Cu2 50.4(3) . . . . ?
C50 C45 P4 C39 143.8(3) . . . . ?
C46 C45 P4 C39 -38.3(4) . . . . ?
C50 C45 P4 C38 -110.4(3) . . . . ?
C46 C45 P4 C38 67.5(4) . . . . ?
C50 C45 P4 Cu2 22.0(4) . . . . ?
C46 C45 P4 Cu2 -160.1(3) . . . . ?
P3 C38 P4 C39 -166.6(2) . . . . ?
P3 C38 P4 C45 88.2(2) . . . . ?
P3 C38 P4 Cu2 -46.8(2) . . . . ?
P1 Cu2 P4 C39 49.37(14) . . . . ?
Cl2 Cu2 P4 C39 -74.17(14) . . . . ?
Cl1 Cu2 P4 C39 167.21(14) . . . . ?
P1 Cu2 P4 C45 167.24(15) . . . . ?
Cl2 Cu2 P4 C45 43.70(15) . . . . ?
Cl1 Cu2 P4 C45 -74.92(15) . . . . ?
P1 Cu2 P4 C38 -66.46(14) . . . . ?
Cl2 Cu2 P4 C38 170.00(14) . . . . ?
Cl1 Cu2 P4 C38 51.38(14) . . . . ?
N3 C69 C70 C71 -180(3) . . . . ?
C74 C69 C70 C71 2(4) . . . . ?
C69 C70 C71 C72 1(5) . . . . ?
C70 C71 C72 C73 -5(5) . . . . ?
C70 C69 C74 C73 -2(5) . . . . ?
N3 C69 C74 C73 180(2) . . . . ?
C70 C69 C74 C75 175(2) . . . . ?
N3 C69 C74 C75 -3(4) . . . . ?
C71 C72 C73 C74 5(5) . . . . ?
C69 C74 C73 C72 -1(5) . . . . ?
C75 C74 C73 C72 -178(3) . . . . ?
C70 C69 N3 C77 -176(2) . . . . ?
C74 C69 N3 C77 2(4) . . . . ?
C73 C74 C75 C76 179(3) . . . . ?
C69 C74 C75 C76 3(3) . . . . ?
C74 C75 C76 C77 -1(3) . . . . ?
C75 C76 C77 N3 -1(3) . . . . ?
C69 N3 C77 C76 0(3) . . . . ?
